data_4089103
loop_
_publ_author_name
'Paul, Daniel'
'Beiring, Bernhard'
'Plois, Markus'
'Ortega, Nuria'
'Kock, Slawomir'
'Schl\"uns, Danny'
'Neugebauer, Johannes'
'Wolf, Robert'
'Glorius, Frank'

_publ_section_title
;
 A Cyclometalated Ruthenium-NHC Precatalyst for the Asymmetric
 Hydrogenation of (Hetero)arenes and Its Activation Pathway
;
_journal_issue 20
_journal_name_full Organometallics
_journal_page_first 3641
_journal_paper_doi 10.1021/acs.organomet.6b00702
_journal_volume 35
_journal_year 2016
_chemical_formula_sum 'C38 H62 N4 Ru'
_chemical_formula_weight 675.99
_space_group_IT_number 15
_space_group_name_Hall '-C 2yc'
_space_group_name_H-M_alt 'C 1 2/c 1'
_symmetry_cell_setting monoclinic
_symmetry_space_group_name_H-M 'C 1 2/c 1'
_atom_sites_solution_hydrogens geom
_atom_sites_solution_primary direct
_atom_sites_solution_secondary difmap
_audit_creation_method SHELXL-97
_cell_angle_alpha 90.00
_cell_angle_beta 100.9810(10)
_cell_angle_gamma 90.00
_cell_formula_units_Z 4
_cell_length_a 9.2090(4)
_cell_length_b 18.2754(9)
_cell_length_c 21.1889(9)
_cell_measurement_reflns_used 9152
_cell_measurement_temperature 153(2)
_cell_measurement_theta_max 29.67
_cell_measurement_theta_min 2.23
_cell_volume 3500.8(3)
_computing_cell_refinement 'APEX2(Bruker AXS, 2007)'
_computing_data_collection 'APEX2(Bruker AXS, 2007)'
_computing_data_reduction 'SAINT,SADABS (Bruker AXS, 2007 )'
_computing_molecular_graphics
;
ORTEP3,L.J. Farrugia, J. Appl. Cryst. (1997) 30, 565
;
_computing_structure_refinement
;
SHELXL-97, G. M. Sheldrick, Acta Cryst. (2008) A64, 112-122
;
_computing_structure_solution
;
SHELXS-97 , G. M. Sheldrick, Acta Cryst. (2008) A64, 112-122
;
_diffrn_ambient_temperature 153(1)
_diffrn_detector_area_resol_mean 80
_diffrn_measured_fraction_theta_full 0.999
_diffrn_measured_fraction_theta_max 0.999
_diffrn_measurement_device_type 'CCD area detector'
_diffrn_measurement_method 'Omega and Phi scans'
_diffrn_radiation_monochromator graphite
_diffrn_radiation_source 'rotating anode'
_diffrn_radiation_type MoK\a
_diffrn_radiation_wavelength 0.71073
_diffrn_reflns_av_R_equivalents 0.0307
_diffrn_reflns_av_sigmaI/netI 0.0250
_diffrn_reflns_limit_h_max 12
_diffrn_reflns_limit_h_min -12
_diffrn_reflns_limit_k_max 25
_diffrn_reflns_limit_k_min -25
_diffrn_reflns_limit_l_max 29
_diffrn_reflns_limit_l_min -29
_diffrn_reflns_number 19964
_diffrn_reflns_theta_full 29.72
_diffrn_reflns_theta_max 29.72
_diffrn_reflns_theta_min 1.96
_exptl_absorpt_coefficient_mu 0.479
_exptl_absorpt_correction_T_max 0.9649
_exptl_absorpt_correction_T_min 0.9145
_exptl_absorpt_correction_type multi-scan
_exptl_crystal_colour colourless
_exptl_crystal_density_diffrn 1.283
_exptl_crystal_density_method 'not measured'
_exptl_crystal_description block
_exptl_crystal_F_000 1448
_exptl_crystal_size_max 0.19
_exptl_crystal_size_mid 0.08
_exptl_crystal_size_min 0.08
_refine_diff_density_max 0.498
_refine_diff_density_min -0.257
_refine_diff_density_rms 0.056
_refine_ls_extinction_method none
_refine_ls_goodness_of_fit_ref 1.052
_refine_ls_hydrogen_treatment mixed
_refine_ls_matrix_type full
_refine_ls_number_parameters 228
_refine_ls_number_reflns 4973
_refine_ls_number_restraints 0
_refine_ls_restrained_S_all 1.052
_refine_ls_R_factor_all 0.0274
_refine_ls_R_factor_gt 0.0240
_refine_ls_shift/su_max 0.002
_refine_ls_shift/su_mean 0.000
_refine_ls_structure_factor_coef Fsqd
_refine_ls_weighting_details 'calc w=1/[\s^2^(Fo^2^)+(0.0318P)^2^+1.6885P] where P=(Fo^2^+2Fc^2^)/3'
_refine_ls_weighting_scheme calc
_refine_ls_wR_factor_gt 0.0597
_refine_ls_wR_factor_ref 0.0613
_reflns_number_gt 4574
_reflns_number_total 4973
_reflns_threshold_expression >2sigma(I)
_cod_data_source_file om6b00702_si_003.cif
_cod_data_source_block mp010411
_cod_original_sg_symbol_H-M C2/c
_cod_database_code 4089103

loop_
_symmetry_equiv_pos_as_xyz
'x, y, z'
'-x, y, -z+1/2'
'x+1/2, y+1/2, z'
'-x+1/2, y+1/2, -z+1/2'
'-x, -y, -z'
'x, -y, z-1/2'
'-x+1/2, -y+1/2, -z'
'x+1/2, -y+1/2, z-1/2'

loop_
_atom_site_label
_atom_site_type_symbol
_atom_site_fract_x
_atom_site_fract_y
_atom_site_fract_z
_atom_site_U_iso_or_equiv
_atom_site_adp_type
_atom_site_occupancy
_atom_site_symmetry_multiplicity
_atom_site_calc_flag
_atom_site_refinement_flags
Ru1 Ru 0.5000 0.600017(7) 0.7500 0.01500(5) Uani 1 2 d S
N1 N 0.66097(12) 0.45428(6) 0.71841(5) 0.0197(2) Uani 1 1 d .
C1 C 0.65752(13) 0.51647(7) 0.75539(6) 0.0172(2) Uani 1 1 d .
N2 N 0.78339(12) 0.50858(6) 0.80201(6) 0.0201(2) Uani 1 1 d .
C2 C 0.78231(15) 0.41084(8) 0.74258(7) 0.0253(3) Uani 1 1 d .
C3 C 0.85832(15) 0.44445(8) 0.79461(7) 0.0254(3) Uani 1 1 d .
C4 C 0.55829(14) 0.43416(7) 0.65845(6) 0.0200(2) Uani 1 1 d .
C5 C 0.48193(15) 0.36042(7) 0.66427(7) 0.0228(3) Uani 1 1 d .
H5A H 0.5575 0.3215 0.6743 0.027 Uiso 1 1 calc R
H5B H 0.4265 0.3627 0.6999 0.027 Uiso 1 1 calc R
C6 C 0.37552(15) 0.34179(8) 0.60157(7) 0.0256(3) Uani 1 1 d .
H6A H 0.3294 0.2936 0.6060 0.031 Uiso 1 1 calc R
H6B H 0.2958 0.3789 0.5933 0.031 Uiso 1 1 calc R
C7 C 0.45561(17) 0.33965(8) 0.54477(7) 0.0296(3) Uani 1 1 d .
H7A H 0.5292 0.2995 0.5509 0.036 Uiso 1 1 calc R
H7B H 0.3835 0.3301 0.5046 0.036 Uiso 1 1 calc R
C8 C 0.53331(18) 0.41234(8) 0.53926(7) 0.0298(3) Uani 1 1 d .
H8A H 0.4584 0.4515 0.5287 0.036 Uiso 1 1 calc R
H8B H 0.5892 0.4094 0.5038 0.036 Uiso 1 1 calc R
C9 C 0.63962(16) 0.43179(8) 0.60177(7) 0.0256(3) Uani 1 1 d .
H9A H 0.6851 0.4801 0.5971 0.031 Uiso 1 1 calc R
H9B H 0.7198 0.3949 0.6104 0.031 Uiso 1 1 calc R
C10 C 0.84126(14) 0.56338(7) 0.85117(6) 0.0194(2) Uani 1 1 d .
C11 C 0.83828(15) 0.53647(8) 0.91894(7) 0.0235(3) Uani 1 1 d .
H11A H 0.9012 0.4924 0.9283 0.028 Uiso 1 1 calc R
H11B H 0.7359 0.5229 0.9222 0.028 Uiso 1 1 calc R
C12 C 0.89484(16) 0.59648(8) 0.96806(7) 0.0273(3) Uani 1 1 d .
H12A H 0.8267 0.6388 0.9609 0.033 Uiso 1 1 calc R
H12B H 0.8960 0.5777 1.0120 0.033 Uiso 1 1 calc R
C13 C 1.05605(16) 0.64575(8) 0.89432(7) 0.0276(3) Uani 1 1 d .
H13A H 1.1593 0.6578 0.8913 0.033 Uiso 1 1 calc R
H13B H 0.9957 0.6905 0.8841 0.033 Uiso 1 1 calc R
C14 C 1.05063(16) 0.62141(9) 0.96264(7) 0.0287(3) Uani 1 1 d .
H14A H 1.0811 0.6625 0.9927 0.034 Uiso 1 1 calc R
H14B H 1.1211 0.5806 0.9750 0.034 Uiso 1 1 calc R
C15 C 0.99808(15) 0.58623(8) 0.84548(7) 0.0255(3) Uani 1 1 d .
H15A H 1.0644 0.5432 0.8529 0.031 Uiso 1 1 calc R
H15B H 0.9978 0.6047 0.8015 0.031 Uiso 1 1 calc R
C16 C 0.31546(14) 0.67441(7) 0.76580(7) 0.0217(3) Uani 1 1 d .
C17 C 0.43690(14) 0.67694(7) 0.81798(7) 0.0208(2) Uani 1 1 d .
C18 C 0.47716(15) 0.61121(7) 0.85262(7) 0.0216(3) Uani 1 1 d .
C19 C 0.51920(17) 0.74706(8) 0.83873(8) 0.0281(3) Uani 1 1 d .
H19A H 0.5122 0.7799 0.8017 0.042 Uiso 1 1 calc R
H19B H 0.6234 0.7360 0.8558 0.042 Uiso 1 1 calc R
H19C H 0.4754 0.7708 0.8721 0.042 Uiso 1 1 calc R
H10 H 0.7763(17) 0.6051(8) 0.8409(8) 0.015(4) Uiso 1 1 d .
H4 H 0.4860(17) 0.4708(8) 0.6518(7) 0.018(4) Uiso 1 1 d .
H18 H 0.3984(17) 0.5800(8) 0.8603(7) 0.014(3) Uiso 1 1 d .
H19 H 0.560(2) 0.6151(9) 0.8890(8) 0.025(4) Uiso 1 1 d .
H17 H 0.2880(18) 0.7197(9) 0.7409(8) 0.026(4) Uiso 1 1 d .
H2 H 0.9459(19) 0.4310(9) 0.8234(8) 0.025(4) Uiso 1 1 d .
H1 H 0.800(2) 0.3681(11) 0.7233(9) 0.038(5) Uiso 1 1 d .
H16 H 0.2330(18) 0.6444(9) 0.7693(8) 0.024(4) Uiso 1 1 d .

loop_
_atom_site_aniso_label
_atom_site_aniso_U_11
_atom_site_aniso_U_22
_atom_site_aniso_U_33
_atom_site_aniso_U_23
_atom_site_aniso_U_13
_atom_site_aniso_U_12
Ru1 0.01036(7) 0.01519(7) 0.01998(7) 0.000 0.00419(5) 0.000
N1 0.0135(5) 0.0199(5) 0.0256(5) -0.0033(4) 0.0036(4) 0.0013(4)
C1 0.0123(5) 0.0187(5) 0.0214(6) -0.0006(5) 0.0051(4) -0.0011(4)
N2 0.0123(5) 0.0212(5) 0.0264(6) -0.0031(4) 0.0025(4) 0.0012(4)
C2 0.0176(6) 0.0234(7) 0.0345(7) -0.0046(6) 0.0040(5) 0.0052(5)
C3 0.0145(6) 0.0267(7) 0.0337(7) -0.0040(6) 0.0015(5) 0.0064(5)
C4 0.0169(6) 0.0196(6) 0.0236(6) -0.0037(5) 0.0037(5) 0.0005(5)
C5 0.0204(6) 0.0205(6) 0.0273(7) -0.0016(5) 0.0039(5) -0.0014(5)
C6 0.0222(6) 0.0220(6) 0.0313(7) -0.0038(5) 0.0014(5) -0.0013(5)
C7 0.0324(8) 0.0276(7) 0.0271(7) -0.0067(6) 0.0016(6) 0.0005(6)
C8 0.0351(8) 0.0304(8) 0.0253(7) -0.0025(6) 0.0089(6) 0.0008(6)
C9 0.0238(7) 0.0263(7) 0.0289(7) -0.0051(6) 0.0104(5) -0.0020(5)
C10 0.0132(5) 0.0210(6) 0.0238(6) -0.0020(5) 0.0028(5) -0.0009(4)
C11 0.0172(6) 0.0261(7) 0.0266(7) 0.0028(5) 0.0030(5) -0.0009(5)
C12 0.0240(7) 0.0344(8) 0.0228(6) -0.0004(6) 0.0024(5) -0.0010(6)
C13 0.0198(6) 0.0297(7) 0.0318(7) -0.0014(6) 0.0016(5) -0.0069(5)
C14 0.0225(7) 0.0338(7) 0.0272(7) -0.0026(6) -0.0018(5) -0.0038(6)
C15 0.0159(6) 0.0326(7) 0.0286(7) -0.0031(6) 0.0053(5) -0.0046(5)
C16 0.0160(6) 0.0208(6) 0.0292(7) 0.0008(5) 0.0066(5) 0.0030(5)
C17 0.0166(6) 0.0207(6) 0.0268(6) -0.0036(5) 0.0087(5) 0.0008(5)
C18 0.0190(6) 0.0237(6) 0.0228(6) -0.0013(5) 0.0061(5) 0.0011(5)
C19 0.0276(7) 0.0221(7) 0.0354(8) -0.0073(6) 0.0082(6) -0.0022(5)

loop_
_atom_type_symbol
_atom_type_description
_atom_type_scat_dispersion_real
_atom_type_scat_dispersion_imag
_atom_type_scat_source
C C 0.0033 0.0016 'International Tables Vol C Tables 4.2.6.8 and 6.1.1.4'
H H 0.0000 0.0000 'International Tables Vol C Tables 4.2.6.8 and 6.1.1.4'
N N 0.0061 0.0033 'International Tables Vol C Tables 4.2.6.8 and 6.1.1.4'
Ru Ru -1.2594 0.8363 'International Tables Vol C Tables 4.2.6.8 and 6.1.1.4'

loop_
_geom_angle_atom_site_label_1
_geom_angle_atom_site_label_2
_geom_angle_atom_site_label_3
_geom_angle
_geom_angle_site_symmetry_1
_geom_angle_site_symmetry_3
C1 Ru1 C1 86.38(7) 2_656 .
C1 Ru1 C17 103.79(5) 2_656 .
C1 Ru1 C17 134.95(5) . .
C1 Ru1 C17 134.95(5) 2_656 2_656
C1 Ru1 C17 103.79(5) . 2_656
C17 Ru1 C17 99.23(7) . 2_656
C1 Ru1 C18 85.82(5) 2_656 .
C1 Ru1 C18 101.91(5) . .
C17 Ru1 C18 37.59(5) . .
C17 Ru1 C18 132.36(5) 2_656 .
C1 Ru1 C18 101.91(5) 2_656 2_656
C1 Ru1 C18 85.82(5) . 2_656
C17 Ru1 C18 132.36(5) . 2_656
C17 Ru1 C18 37.59(5) 2_656 2_656
C18 Ru1 C18 169.49(7) . 2_656
C1 Ru1 C16 85.05(5) 2_656 .
C1 Ru1 C16 165.28(5) . .
C17 Ru1 C16 37.30(5) . .
C17 Ru1 C16 90.72(5) 2_656 .
C18 Ru1 C16 65.55(5) . .
C18 Ru1 C16 107.65(5) 2_656 .
C1 Ru1 C16 165.28(5) 2_656 2_656
C1 Ru1 C16 85.05(5) . 2_656
C17 Ru1 C16 90.72(5) . 2_656
C17 Ru1 C16 37.30(5) 2_656 2_656
C18 Ru1 C16 107.65(5) . 2_656
C18 Ru1 C16 65.55(5) 2_656 2_656
C16 Ru1 C16 105.67(7) . 2_656
C1 N1 C2 111.39(11) . .
C1 N1 C4 127.64(11) . .
C2 N1 C4 120.89(11) . .
N2 C1 N1 102.28(10) . .
N2 C1 Ru1 126.44(9) . .
N1 C1 Ru1 131.15(9) . .
C1 N2 C3 112.11(11) . .
C1 N2 C10 125.30(11) . .
C3 N2 C10 122.41(11) . .
C3 C2 N1 107.45(12) . .
C2 C3 N2 106.76(12) . .
N1 C4 C9 110.64(11) . .
N1 C4 C5 112.14(11) . .
C9 C4 C5 109.74(11) . .
C6 C5 C4 110.64(11) . .
C7 C6 C5 111.35(12) . .
C8 C7 C6 110.02(12) . .
C7 C8 C9 111.61(12) . .
C8 C9 C4 110.92(12) . .
N2 C10 C11 112.27(11) . .
N2 C10 C15 110.51(11) . .
C11 C10 C15 110.44(11) . .
C10 C11 C12 110.14(11) . .
C14 C12 C11 111.35(12) . .
C14 C13 C15 111.45(12) . .
C13 C14 C12 111.04(12) . .
C13 C15 C10 110.77(11) . .
C17 C16 Ru1 68.25(7) . .
C16 C17 C18 117.76(12) . .
C16 C17 C19 122.19(12) . .
C18 C17 C19 120.01(12) . .
C16 C17 Ru1 74.45(8) . .
C18 C17 Ru1 73.64(8) . .
C19 C17 Ru1 124.04(9) . .
C17 C18 Ru1 68.78(7) . .

loop_
_geom_bond_atom_site_label_1
_geom_bond_atom_site_label_2
_geom_bond_distance
_geom_bond_site_symmetry_2
Ru1 C1 2.0941(12) 2_656
Ru1 C1 2.0942(12) .
Ru1 C17 2.1698(13) .
Ru1 C17 2.1698(13) 2_656
Ru1 C18 2.2334(14) .
Ru1 C18 2.2334(14) 2_656
Ru1 C16 2.2506(13) .
Ru1 C16 2.2506(13) 2_656
N1 C1 1.3843(16) .
N1 C2 1.3868(17) .
N1 C4 1.4784(17) .
C1 N2 1.3798(16) .
N2 C3 1.3841(17) .
N2 C10 1.4699(17) .
C2 C3 1.337(2) .
C4 C9 1.5323(18) .
C4 C5 1.5359(19) .
C5 C6 1.5315(19) .
C6 C7 1.527(2) .
C7 C8 1.524(2) .
C8 C9 1.531(2) .
C10 C11 1.5230(19) .
C10 C15 1.5300(18) .
C11 C12 1.533(2) .
C12 C14 1.530(2) .
C13 C14 1.524(2) .
C13 C15 1.526(2) .
C16 C17 1.4157(19) .
C17 C18 1.4197(19) .
C17 C19 1.5109(19) .
